data_4323364
loop_
_publ_author_name
'Dieter Sellmann'
'Michael W. Wemple'
'Wolfgang Donaubauer'
'Frank W. Heinemann'

_publ_contact_author
;                                                                               
        Dr. F. W. Heinemann                                                     
        Institut f\"ur Anorganische Chemie II                                   
        Universit\"at Erlangen-N\"urnberg                                       
        Egerlandstr. 1                                                          
        D-91058 Erlangen                                                        
        Bundesrepublik Deutschland                                              
;
_publ_contact_author_email HEINEMAN@ANORGANIK.CHEMIE.UNI-ERLANGEN.DE
_publ_contact_author_fax '049 9131 85-7367'
_publ_contact_author_phone '049 9131 85-7383'
_publ_section_title
;
 Synthesis, Structure, and Reactivity of Ruthenium and Osmium Nitrido
 Complexes with 1,2-Benzenedithiolate Ligands: N- versus S-Alkylation
;
_journal_name_full 'Inorganic Chemistry'
_journal_page_first 1397
_journal_page_last 1402
_journal_paper_doi 10.1021/ic961240b
_journal_volume 36
_journal_year 1997
_chemical_formula_sum 'C31 H23 N Os S4'
_chemical_formula_weight 727.94
_chemical_name_systematic
; 
 ? 
;
_space_group_IT_number 2
_symmetry_cell_setting triclinic
_symmetry_space_group_name_Hall '-P 1'
_symmetry_space_group_name_H-M 'P -1'
_atom_sites_solution_hydrogens difmap
_atom_sites_solution_primary direct
_atom_sites_solution_secondary difmap
_audit_creation_method SHELXL
_cell_angle_alpha 75.88(3)
_cell_angle_beta 74.20(6)
_cell_angle_gamma 69.55(5)
_cell_formula_units_Z 2
_cell_length_a 9.338(8)
_cell_length_b 10.001(3)
_cell_length_c 16.280(6)
_cell_measurement_reflns_used 18
_cell_measurement_temperature 200(2)
_cell_measurement_theta_max 17.2
_cell_measurement_theta_min 11.0
_cell_volume 1351.9(14)
_computing_cell_refinement 'P3 (Siemens Analytical X-Ray Instr., 1989)'
_computing_data_collection 'P3 (Siemens Analytical X-Ray Instr., 1989)'
_computing_data_reduction 'XDISK (Siemens Analytical X-Ray Instr., 1989)'
_computing_molecular_graphics 'XP 5.03 (Siemens Analytical X-Ray Instr., 1994)'
_computing_publication_material 'CIFTAB (Sheldrick, 1993)'
_computing_structure_refinement 'SHELXL-93 (Sheldrick, 1993)'
_computing_structure_solution 'SHELXS-86 (Sheldrick, 1990)'
_diffrn_ambient_temperature 200(2)
_diffrn_measurement_device 'Siemens P4'
_diffrn_measurement_method 'profile data from \w-scans'
_diffrn_radiation_monochromator graphite
_diffrn_radiation_source 'fine-focus sealed tube'
_diffrn_radiation_type MoK\a
_diffrn_radiation_wavelength 0.71073
_diffrn_reflns_av_R_equivalents 0.0210
_diffrn_reflns_av_sigmaI/netI 0.0375
_diffrn_reflns_limit_h_max 9
_diffrn_reflns_limit_h_min -9
_diffrn_reflns_limit_k_max 10
_diffrn_reflns_limit_k_min -10
_diffrn_reflns_limit_l_max 17
_diffrn_reflns_limit_l_min 0
_diffrn_reflns_number 4770
_diffrn_reflns_theta_max 22.04
_diffrn_reflns_theta_min 2.20
_diffrn_standards_interval_count 100
_diffrn_standards_number 3
_exptl_absorpt_coefficient_mu 5.047
_exptl_absorpt_correction_T_max 0.072
_exptl_absorpt_correction_T_min 0.072
_exptl_absorpt_correction_type refdelf
_exptl_crystal_colour black
_exptl_crystal_density_diffrn 1.788
_exptl_crystal_description plate
_exptl_crystal_F_000 712
_exptl_crystal_size_max 0.40
_exptl_crystal_size_mid 0.40
_exptl_crystal_size_min 0.20
_refine_diff_density_max 2.047
_refine_diff_density_min -1.898
_refine_diff_density_rms 0.166
_refine_ls_extinction_coef 0.0018(5)
_refine_ls_extinction_expression Fc^*^=kFc[1+0.001xFc^2^\l^3^/sin(2\q)]^-1/4^
_refine_ls_extinction_method SHELXL
_refine_ls_goodness_of_fit_all 1.057
_refine_ls_goodness_of_fit_obs 1.113
_refine_ls_hydrogen_treatment refxyz
_refine_ls_matrix_type full
_refine_ls_number_parameters 404
_refine_ls_number_reflns 3339
_refine_ls_number_restraints 0
_refine_ls_restrained_S_all 1.057
_refine_ls_restrained_S_obs 1.113
_refine_ls_R_factor_all 0.0370
_refine_ls_R_factor_obs 0.0344
_refine_ls_shift/esd_max 0.208
_refine_ls_shift/esd_mean 0.007
_refine_ls_structure_factor_coef Fsqd
_refine_ls_weighting_details 'w=1/[\s^2^(Fo^2^)+(0.0671P)^2^+0.0000P] where P=(Fo^2^+2Fc^2^)/3'
_refine_ls_weighting_scheme calc
_refine_ls_wR_factor_all 0.0897
_refine_ls_wR_factor_obs 0.0892
_reflns_number_observed 3020
_reflns_number_total 3339
_reflns_observed_criterion >2sigma(I)
_cod_data_source_file ic961240b_1.cif
_cod_data_source_block mw56
_cod_depositor_comments
;
The following automatic conversions were performed:

'_refine_ls_weighting_scheme' value 'calc
w=1/[\s^2^(Fo^2^)+(0.0671P)^2^+0.0000P] where P=(Fo^2^+2Fc^2^)/3' was
changed to 'calc'. New tag '_refine_ls_weighting_details' was
created. The value of the new tag was set to
'w=1/[\s^2^(Fo^2^)+(0.0671P)^2^+0.0000P] where P=(Fo^2^+2Fc^2^)/3'.

Automatic conversion script
Id: cif_fix_values 3143 2015-03-26 13:38:13Z robertas 
;
_cod_original_cell_volume 1351.9(13)
_cod_database_code 4323364

loop_
_symmetry_equiv_pos_as_xyz
'x, y, z'
'-x, -y, -z'

loop_
_atom_site_aniso_label
_atom_site_aniso_U_11
_atom_site_aniso_U_22
_atom_site_aniso_U_33
_atom_site_aniso_U_23
_atom_site_aniso_U_13
_atom_site_aniso_U_12
Os1 0.0177(2) 0.0194(2) 0.0198(2) -0.00315(13) -0.00363(14) -0.00649(14)
S1 0.0344(13) 0.0205(10) 0.0433(13) -0.0029(9) -0.0124(10) -0.0106(9)
S2 0.0376(13) 0.0255(11) 0.0269(11) -0.0030(8) -0.0145(10) -0.0057(9)
S3 0.0246(11) 0.0242(10) 0.0282(11) -0.0084(8) -0.0123(9) -0.0042(9)
S4 0.0221(11) 0.0263(10) 0.0351(12) -0.0089(9) -0.0099(9) -0.0065(9)
N1 0.011(3) 0.026(3) 0.024(4) -0.001(3) 0.003(3) -0.013(3)
C10 0.014(4) 0.024(4) 0.036(5) 0.000(4) 0.011(4) -0.009(4)
C11 0.019(5) 0.029(5) 0.060(6) 0.000(4) -0.003(4) -0.012(4)
C12 0.033(6) 0.023(5) 0.063(7) 0.001(5) 0.003(5) -0.011(4)
C13 0.024(5) 0.035(6) 0.044(6) 0.008(4) 0.010(4) -0.002(4)
C14 0.029(5) 0.040(6) 0.032(5) 0.003(4) -0.004(4) -0.008(4)
C15 0.023(5) 0.025(4) 0.026(4) -0.001(4) 0.004(4) -0.007(4)
C20 0.019(4) 0.023(4) 0.029(4) -0.006(3) -0.003(4) -0.008(4)
C21 0.024(5) 0.034(5) 0.036(5) -0.006(4) -0.008(4) -0.009(4)
C22 0.020(5) 0.042(6) 0.044(6) -0.006(4) -0.008(4) -0.003(4)
C23 0.035(6) 0.026(4) 0.038(5) -0.008(4) -0.001(4) -0.008(4)
C24 0.026(5) 0.028(4) 0.026(4) -0.006(3) -0.004(4) -0.005(4)
C25 0.020(4) 0.024(4) 0.020(4) 0.000(3) -0.004(3) -0.010(3)
C27 0.015(4) 0.023(4) 0.024(4) -0.004(3) -0.004(3) -0.005(3)
C31 0.011(4) 0.031(4) 0.024(4) -0.009(3) -0.001(3) -0.010(3)
C32 0.025(5) 0.036(5) 0.028(5) -0.002(4) -0.005(4) -0.009(4)
C33 0.025(5) 0.056(6) 0.033(5) -0.008(4) -0.009(4) -0.014(5)
C34 0.025(5) 0.083(8) 0.035(6) -0.026(6) 0.003(4) -0.032(5)
C35 0.041(6) 0.050(6) 0.035(5) -0.015(5) -0.007(4) -0.022(5)
C36 0.037(5) 0.031(5) 0.032(5) -0.003(4) -0.007(4) -0.018(4)
C41 0.023(4) 0.013(4) 0.030(5) -0.004(3) -0.005(4) -0.003(3)
C42 0.031(5) 0.036(5) 0.031(5) 0.006(4) -0.008(4) -0.021(4)
C43 0.025(5) 0.035(5) 0.059(7) 0.014(4) -0.027(5) -0.015(4)
C44 0.016(5) 0.031(5) 0.058(7) -0.007(4) -0.009(5) -0.001(4)
C45 0.019(5) 0.042(5) 0.044(6) -0.016(5) 0.001(4) -0.007(4)
C46 0.022(5) 0.028(4) 0.033(5) -0.011(4) 0.000(4) -0.003(4)
C51 0.029(5) 0.023(4) 0.017(4) 0.000(3) -0.006(3) -0.011(4)
C52 0.024(5) 0.027(5) 0.030(5) -0.005(4) -0.008(4) -0.007(4)
C53 0.033(6) 0.029(5) 0.038(5) -0.005(4) -0.015(4) -0.012(4)
C54 0.037(6) 0.023(4) 0.029(5) -0.005(3) -0.009(4) -0.006(4)
C55 0.035(5) 0.023(4) 0.028(5) -0.003(3) -0.009(4) -0.001(4)
C56 0.023(5) 0.027(5) 0.027(4) 0.001(3) -0.004(4) -0.010(4)

loop_
_atom_site_label
_atom_site_type_symbol
_atom_site_fract_x
_atom_site_fract_y
_atom_site_fract_z
_atom_site_U_iso_or_equiv
_atom_site_thermal_displace_type
_atom_site_occupancy
_atom_site_calc_flag
_atom_site_refinement_flags
_atom_site_disorder_group
Os1 Os 0.63256(3) -0.26325(3) 0.82603(2) 0.0188(2) Uani 1 d . .
S1 S 0.5812(3) -0.4752(2) 0.83329(15) 0.0316(5) Uani 1 d . .
S2 S 0.7543(3) -0.3845(2) 0.94021(13) 0.0297(5) Uani 1 d . .
S3 S 0.5652(2) -0.0698(2) 0.89430(13) 0.0244(5) Uani 1 d . .
S4 S 0.3977(2) -0.1602(2) 0.78503(13) 0.0266(5) Uani 1 d . .
N1 N 0.7728(7) -0.2395(6) 0.7360(4) 0.0205(14) Uani 1 d . .
C10 C 0.6965(9) -0.6087(8) 0.9003(5) 0.028(2) Uani 1 d . .
C11 C 0.7113(10) -0.7549(9) 0.9077(7) 0.037(2) Uani 1 d . .
H11 H 0.6567(118) -0.7780(101) 0.8724(67) 0.055 Uiso 1 d . .
C12 C 0.7935(11) -0.8562(10) 0.9656(7) 0.043(3) Uani 1 d . .
H12 H 0.7912(122) -0.9559(116) 0.9749(67) 0.065 Uiso 1 d . .
C13 C 0.8653(11) -0.8163(10) 1.0141(7) 0.043(3) Uani 1 d . .
H13 H 0.9129(127) -0.8825(113) 1.0622(72) 0.064 Uiso 1 d . .
C14 C 0.8559(11) -0.6715(10) 1.0076(6) 0.037(2) Uani 1 d . .
H14 H 0.9089(124) -0.6409(106) 1.0334(68) 0.055 Uiso 1 d . .
C15 C 0.7724(9) -0.5695(8) 0.9498(5) 0.027(2) Uani 1 d . .
C20 C 0.3249(9) 0.0144(8) 0.8112(5) 0.023(2) Uani 1 d . .
C21 C 0.1870(10) 0.1109(9) 0.7870(6) 0.031(2) Uani 1 d . .
H21 H 0.1590(119) 0.0729(104) 0.7589(64) 0.046 Uiso 1 d . .
C22 C 0.1265(10) 0.2447(9) 0.8099(6) 0.037(2) Uani 1 d . .
H22 H 0.0281(124) 0.3074(102) 0.8012(62) 0.055 Uiso 1 d . .
C23 C 0.2024(11) 0.2866(9) 0.8589(6) 0.034(2) Uani 1 d . .
H23 H 0.1751(120) 0.3645(107) 0.8734(64) 0.051 Uiso 1 d . .
C24 C 0.3362(10) 0.1918(8) 0.8843(5) 0.028(2) Uani 1 d . .
H24 H 0.3883(107) 0.2171(91) 0.9230(59) 0.042 Uiso 1 d . .
C25 C 0.3990(9) 0.0548(8) 0.8596(5) 0.021(2) Uani 1 d . .
C27 C 0.8594(9) -0.1778(8) 0.6549(5) 0.021(2) Uani 1 d . .
C31 C 0.8051(8) -0.2085(8) 0.5823(5) 0.021(2) Uani 1 d . .
C32 C 0.7373(10) -0.1005(10) 0.5204(5) 0.030(2) Uani 1 d . .
H32 H 0.7182(111) -0.0125(100) 0.5215(61) 0.046 Uiso 1 d . .
C33 C 0.6931(10) -0.1353(11) 0.4546(6) 0.037(2) Uani 1 d . .
H33 H 0.6376(121) -0.0590(102) 0.4162(66) 0.055 Uiso 1 d . .
C34 C 0.7132(11) -0.2773(12) 0.4527(6) 0.042(3) Uani 1 d . .
H34 H 0.7107(131) -0.2992(114) 0.4099(73) 0.063 Uiso 1 d . .
C35 C 0.7775(11) -0.3863(11) 0.5147(6) 0.038(2) Uani 1 d . .
H35 H 0.7903(116) -0.4898(108) 0.5149(64) 0.057 Uiso 1 d . .
C36 C 0.8238(11) -0.3514(9) 0.5785(6) 0.032(2) Uani 1 d . .
H36 H 0.8594(112) -0.4248(99) 0.6234(63) 0.048 Uiso 1 d . .
C41 C 1.0336(9) -0.2584(7) 0.6509(5) 0.022(2) Uani 1 d . .
C42 C 1.0920(11) -0.3275(9) 0.7256(6) 0.031(2) Uani 1 d . .
H42 H 1.0192(115) -0.3428(96) 0.7762(63) 0.047 Uiso 1 d . .
C43 C 1.2518(10) -0.3913(9) 0.7199(7) 0.038(2) Uani 1 d . .
H43 H 1.2849(123) -0.4499(107) 0.7664(67) 0.058 Uiso 1 d . .
C44 C 1.3550(10) -0.3873(9) 0.6415(6) 0.037(2) Uani 1 d . .
H44 H 1.4728(121) -0.4235(99) 0.6370(61) 0.055 Uiso 1 d . .
C45 C 1.2972(10) -0.3187(10) 0.5678(7) 0.036(2) Uani 1 d . .
H45 H 1.3536(124) -0.3179(103) 0.5155(68) 0.054 Uiso 1 d . .
C46 C 1.1375(10) -0.2543(8) 0.5709(5) 0.029(2) Uani 1 d . .
H46 H 1.0998(104) -0.2031(89) 0.5074(59) 0.043 Uiso 1 d . .
C51 C 0.8204(9) -0.0163(8) 0.6584(5) 0.022(2) Uani 1 d . .
C52 C 0.9335(10) 0.0470(9) 0.6516(6) 0.027(2) Uani 1 d . .
H52 H 1.0142(113) 0.0086(103) 0.6424(64) 0.040 Uiso 1 d . .
C53 C 0.8936(11) 0.1933(9) 0.6575(6) 0.031(2) Uani 1 d . .
H53 H 0.9726(120) 0.2299(100) 0.6468(62) 0.047 Uiso 1 d . .
C54 C 0.7391(11) 0.2752(9) 0.6713(5) 0.030(2) Uani 1 d . .
H54 H 0.7003(109) 0.3775(100) 0.6751(58) 0.045 Uiso 1 d . .
C55 C 0.6249(11) 0.2133(8) 0.6794(5) 0.030(2) Uani 1 d . .
H55 H 0.5172(117) 0.2626(97) 0.6910(60) 0.046 Uiso 1 d . .
C56 C 0.6646(10) 0.0682(8) 0.6729(5) 0.026(2) Uani 1 d . .
H56 H 0.5956(108) 0.0174(92) 0.6811(57) 0.039 Uiso 1 d . .

loop_
_atom_type_symbol
_atom_type_description
_atom_type_scat_dispersion_real
_atom_type_scat_dispersion_imag
_atom_type_scat_source
C C 0.0033 0.0016 'International Tables Vol C Tables 4.2.6.8 and 6.1.1.4'
H H 0.0000 0.0000 'International Tables Vol C Tables 4.2.6.8 and 6.1.1.4'
N N 0.0061 0.0033 'International Tables Vol C Tables 4.2.6.8 and 6.1.1.4'
S S 0.1246 0.1234 'International Tables Vol C Tables 4.2.6.8 and 6.1.1.4'
Os Os -1.2165 7.6030 'International Tables Vol C Tables 4.2.6.8 and 6.1.1.4'

loop_
_geom_angle_atom_site_label_1
_geom_angle_atom_site_label_2
_geom_angle_atom_site_label_3
_geom_angle
_geom_angle_site_symmetry_1
_geom_angle_site_symmetry_3
_geom_angle_publ_flag
N1 Os1 S3 107.0(2) . . ?
N1 Os1 S4 106.9(2) . . ?
S3 Os1 S4 86.28(9) . . ?
N1 Os1 S1 109.6(2) . . ?
S3 Os1 S1 143.43(8) . . ?
S4 Os1 S1 83.08(9) . . ?
N1 Os1 S2 108.2(2) . . ?
S3 Os1 S2 83.29(8) . . ?
S4 Os1 S2 144.90(9) . . ?
S1 Os1 S2 85.63(8) . . ?
C10 S1 Os1 106.7(3) . . ?
C15 S2 Os1 106.6(3) . . ?
C25 S3 Os1 106.5(3) . . ?
C20 S4 Os1 106.2(3) . . ?
C27 N1 Os1 163.3(5) . . ?
C11 C10 C15 118.8(8) . . ?
C11 C10 S1 121.2(7) . . ?
C15 C10 S1 120.0(6) . . ?
C12 C11 C10 119.9(10) . . ?
C13 C12 C11 120.7(9) . . ?
C12 C13 C14 121.3(9) . . ?
C15 C14 C13 117.9(10) . . ?
C14 C15 C10 121.4(8) . . ?
C14 C15 S2 119.7(7) . . ?
C10 C15 S2 118.8(6) . . ?
C25 C20 C21 119.8(7) . . ?
C25 C20 S4 119.9(6) . . ?
C21 C20 S4 120.2(6) . . ?
C22 C21 C20 120.5(9) . . ?
C21 C22 C23 119.8(9) . . ?
C24 C23 C22 120.1(8) . . ?
C23 C24 C25 119.8(8) . . ?
C20 C25 C24 119.9(7) . . ?
C20 C25 S3 119.5(6) . . ?
C24 C25 S3 120.5(6) . . ?
N1 C27 C41 107.6(6) . . ?
N1 C27 C31 105.7(6) . . ?
C41 C27 C31 110.1(6) . . ?
N1 C27 C51 106.4(6) . . ?
C41 C27 C51 112.0(6) . . ?
C31 C27 C51 114.6(6) . . ?
C32 C31 C36 118.2(8) . . ?
C32 C31 C27 123.1(7) . . ?
C36 C31 C27 118.7(7) . . ?
C31 C32 C33 120.6(8) . . ?
C34 C33 C32 119.8(9) . . ?
C33 C34 C35 120.6(9) . . ?
C34 C35 C36 119.4(9) . . ?
C35 C36 C31 121.5(8) . . ?
C42 C41 C46 119.2(8) . . ?
C42 C41 C27 121.6(7) . . ?
C46 C41 C27 119.1(7) . . ?
C43 C42 C41 120.0(9) . . ?
C44 C43 C42 121.3(9) . . ?
C43 C44 C45 118.7(8) . . ?
C44 C45 C46 121.7(9) . . ?
C45 C46 C41 119.2(8) . . ?
C52 C51 C56 118.4(7) . . ?
C52 C51 C27 122.5(7) . . ?
C56 C51 C27 119.0(7) . . ?
C51 C52 C53 121.0(8) . . ?
C54 C53 C52 119.7(9) . . ?
C55 C54 C53 120.0(8) . . ?
C54 C55 C56 120.3(8) . . ?
C51 C56 C55 120.5(8) . . ?

loop_
_geom_bond_atom_site_label_1
_geom_bond_atom_site_label_2
_geom_bond_distance
_geom_bond_site_symmetry_2
_geom_bond_publ_flag
Os1 N1 1.710(6) . ?
Os1 S3 2.279(2) . ?
Os1 S4 2.280(3) . ?
Os1 S1 2.302(2) . ?
Os1 S2 2.304(2) . ?
S1 C10 1.748(8) . ?
S2 C15 1.770(8) . ?
S3 C25 1.750(8) . ?
S4 C20 1.752(7) . ?
N1 C27 1.465(10) . ?
C10 C11 1.398(12) . ?
C10 C15 1.401(12) . ?
C11 C12 1.374(14) . ?
C12 C13 1.366(15) . ?
C13 C14 1.400(14) . ?
C14 C15 1.382(12) . ?
C20 C25 1.382(11) . ?
C20 C21 1.402(12) . ?
C21 C22 1.360(12) . ?
C22 C23 1.411(13) . ?
C23 C24 1.376(12) . ?
C24 C25 1.401(11) . ?
C27 C41 1.533(11) . ?
C27 C31 1.537(11) . ?
C27 C51 1.539(10) . ?
C31 C32 1.387(11) . ?
C31 C36 1.393(11) . ?
C32 C33 1.401(13) . ?
C33 C34 1.373(14) . ?
C34 C35 1.380(14) . ?
C35 C36 1.383(13) . ?
C41 C42 1.393(12) . ?
C41 C46 1.398(11) . ?
C42 C43 1.389(13) . ?
C43 C44 1.376(14) . ?
C44 C45 1.376(14) . ?
C45 C46 1.395(12) . ?
C51 C52 1.377(12) . ?
C51 C56 1.392(11) . ?
C52 C53 1.399(12) . ?
C53 C54 1.375(13) . ?
C54 C55 1.373(13) . ?
C55 C56 1.390(12) . ?

loop_
_geom_torsion_atom_site_label_1
_geom_torsion_atom_site_label_2
_geom_torsion_atom_site_label_3
_geom_torsion_atom_site_label_4
_geom_torsion
_geom_torsion_site_symmetry_1
_geom_torsion_site_symmetry_2
_geom_torsion_site_symmetry_3
_geom_torsion_site_symmetry_4
_geom_torsion_publ_flag
N1 Os1 S1 C10 95.1(4) . . . . ?
S3 Os1 S1 C10 -85.3(3) . . . . ?
S4 Os1 S1 C10 -159.4(3) . . . . ?
S2 Os1 S1 C10 -12.7(3) . . . . ?
N1 Os1 S2 C15 -97.3(4) . . . . ?
S3 Os1 S2 C15 157.0(3) . . . . ?
S4 Os1 S2 C15 83.3(3) . . . . ?
S1 Os1 S2 C15 11.9(3) . . . . ?
N1 Os1 S3 C25 95.8(3) . . . . ?
S4 Os1 S3 C25 -10.7(3) . . . . ?
S1 Os1 S3 C25 -83.8(3) . . . . ?
S2 Os1 S3 C25 -157.1(3) . . . . ?
N1 Os1 S4 C20 -96.1(3) . . . . ?
S3 Os1 S4 C20 10.6(3) . . . . ?
S1 Os1 S4 C20 155.5(3) . . . . ?
S2 Os1 S4 C20 83.4(3) . . . . ?
S3 Os1 N1 C27 -50.9(19) . . . . ?
S4 Os1 N1 C27 40.4(19) . . . . ?
S1 Os1 N1 C27 128.9(18) . . . . ?
S2 Os1 N1 C27 -139.3(18) . . . . ?
Os1 S1 C10 C11 -170.1(6) . . . . ?
Os1 S1 C10 C15 11.9(7) . . . . ?
C15 C10 C11 C12 2.8(12) . . . . ?
S1 C10 C11 C12 -175.3(7) . . . . ?
C10 C11 C12 C13 -2.1(14) . . . . ?
C11 C12 C13 C14 0.9(14) . . . . ?
C12 C13 C14 C15 -0.5(13) . . . . ?
C13 C14 C15 C10 1.3(12) . . . . ?
C13 C14 C15 S2 179.0(6) . . . . ?
C11 C10 C15 C14 -2.4(12) . . . . ?
S1 C10 C15 C14 175.7(6) . . . . ?
C11 C10 C15 S2 179.8(6) . . . . ?
S1 C10 C15 S2 -2.1(9) . . . . ?
Os1 S2 C15 C14 173.4(6) . . . . ?
Os1 S2 C15 C10 -8.8(7) . . . . ?
Os1 S4 C20 C25 -8.8(7) . . . . ?
Os1 S4 C20 C21 174.4(6) . . . . ?
C25 C20 C21 C22 0.8(13) . . . . ?
S4 C20 C21 C22 177.5(7) . . . . ?
C20 C21 C22 C23 -0.4(14) . . . . ?
C21 C22 C23 C24 -0.8(14) . . . . ?
C22 C23 C24 C25 1.6(13) . . . . ?
C21 C20 C25 C24 0.0(12) . . . . ?
S4 C20 C25 C24 -176.7(6) . . . . ?
C21 C20 C25 S3 176.7(6) . . . . ?
S4 C20 C25 S3 -0.1(9) . . . . ?
C23 C24 C25 C20 -1.2(12) . . . . ?
C23 C24 C25 S3 -177.8(6) . . . . ?
Os1 S3 C25 C20 9.0(7) . . . . ?
Os1 S3 C25 C24 -174.4(6) . . . . ?
Os1 N1 C27 C41 156.0(17) . . . . ?
Os1 N1 C27 C31 -86.4(19) . . . . ?
Os1 N1 C27 C51 35.9(21) . . . . ?
N1 C27 C31 C32 121.7(8) . . . . ?
C41 C27 C31 C32 -122.4(8) . . . . ?
C51 C27 C31 C32 4.9(11) . . . . ?
N1 C27 C31 C36 -58.0(8) . . . . ?
C41 C27 C31 C36 57.9(9) . . . . ?
C51 C27 C31 C36 -174.8(7) . . . . ?
C36 C31 C32 C33 -1.7(12) . . . . ?
C27 C31 C32 C33 178.6(7) . . . . ?
C31 C32 C33 C34 1.8(13) . . . . ?
C32 C33 C34 C35 -0.4(14) . . . . ?
C33 C34 C35 C36 -0.8(14) . . . . ?
C34 C35 C36 C31 0.8(14) . . . . ?
C32 C31 C36 C35 0.4(12) . . . . ?
C27 C31 C36 C35 -179.9(8) . . . . ?
N1 C27 C41 C42 -24.0(10) . . . . ?
C31 C27 C41 C42 -138.7(7) . . . . ?
C51 C27 C41 C42 92.5(9) . . . . ?
N1 C27 C41 C46 160.1(7) . . . . ?
C31 C27 C41 C46 45.4(9) . . . . ?
C51 C27 C41 C46 -83.3(9) . . . . ?
C46 C41 C42 C43 0.0(12) . . . . ?
C27 C41 C42 C43 -175.8(7) . . . . ?
C41 C42 C43 C44 0.3(14) . . . . ?
C42 C43 C44 C45 -0.1(14) . . . . ?
C43 C44 C45 C46 -0.4(14) . . . . ?
C44 C45 C46 C41 0.7(13) . . . . ?
C42 C41 C46 C45 -0.5(12) . . . . ?
C27 C41 C46 C45 175.5(7) . . . . ?
N1 C27 C51 C52 122.0(8) . . . . ?
C41 C27 C51 C52 4.8(10) . . . . ?
C31 C27 C51 C52 -121.6(8) . . . . ?
N1 C27 C51 C56 -55.0(9) . . . . ?
C41 C27 C51 C56 -172.2(7) . . . . ?
C31 C27 C51 C56 61.4(9) . . . . ?
C56 C51 C52 C53 -1.2(12) . . . . ?
C27 C51 C52 C53 -178.2(7) . . . . ?
C51 C52 C53 C54 0.8(13) . . . . ?
C52 C53 C54 C55 0.1(13) . . . . ?
C53 C54 C55 C56 -0.6(13) . . . . ?
C52 C51 C56 C55 0.6(12) . . . . ?
C27 C51 C56 C55 177.8(7) . . . . ?
C54 C55 C56 C51 0.2(12) . . . . ?

loop_
_cod_related_entry_id
_cod_related_entry_database
_cod_related_entry_code
1 ChemSpider 30661137
